data_7102221
loop_
_publ_author_name
'Khan, Faiz Ahmed'
'Sudheer, Ch.'
'Soma, Laxminarayana'

_publ_section_title
;
 Lead(IV) acetate: intriguing reactivity profile
;
_journal_coden_ASTM CHCOFS
_journal_issue 41
_journal_name_full
;
 Chemical Communications (Cambridge, United Kingdom)
;
_journal_page_first 4239
_journal_page_last 4241
_journal_paper_doi 10.1039/b708268a
_journal_year 2007
_chemical_formula_moiety 'C16 H22 Cl2 O7'
_chemical_formula_sum 'C16 H22 Cl2 O7'
_chemical_formula_weight 397.24
_space_group_IT_number 14
_symmetry_cell_setting monoclinic
_symmetry_space_group_name_Hall '-P 2ybc'
_symmetry_space_group_name_H-M 'P 1 21/c 1'
_atom_sites_solution_hydrogens geom
_atom_sites_solution_primary direct
_atom_sites_solution_secondary difmap
_audit_creation_method SHELXL-97
_cell_angle_alpha 90.00
_cell_angle_beta 94.502(2)
_cell_angle_gamma 90.00
_cell_formula_units_Z 4
_cell_length_a 8.2163(7)
_cell_length_b 8.1296(7)
_cell_length_c 26.697(2)
_cell_measurement_reflns_used 2818
_cell_measurement_temperature 100(2)
_cell_measurement_theta_max 28.21
_cell_measurement_theta_min 2.49
_cell_volume 1777.7(3)
_computing_cell_refinement 'SAINT 6.45 (Bruker, 2003)'
_computing_data_collection 'SMART 5.628 (Bruker, 2003)'
_computing_data_reduction 'SAINT 6.45 (Bruker, 2003)'
_computing_molecular_graphics 'Diamond 2.1'
_computing_publication_material 'WinGX publication routines (Farrugia, 1999)'
_computing_structure_refinement 'SHELXL-97 (Sheldrick, 1997)'
_computing_structure_solution SIR-92
_diffrn_ambient_temperature 100(2)
_diffrn_measured_fraction_theta_full 0.984
_diffrn_measured_fraction_theta_max 0.984
_diffrn_measurement_device_type 'CCD area detector'
_diffrn_measurement_method 'CCD area detector'
_diffrn_radiation_monochromator graphite
_diffrn_radiation_source 'fine-focus sealed tube'
_diffrn_radiation_type MoK\a
_diffrn_radiation_wavelength 0.71073
_diffrn_reflns_av_R_equivalents 0.0502
_diffrn_reflns_av_sigmaI/netI 0.0600
_diffrn_reflns_limit_h_max 9
_diffrn_reflns_limit_h_min -10
_diffrn_reflns_limit_k_max 10
_diffrn_reflns_limit_k_min -10
_diffrn_reflns_limit_l_max 35
_diffrn_reflns_limit_l_min -35
_diffrn_reflns_number 11386
_diffrn_reflns_theta_full 28.31
_diffrn_reflns_theta_max 28.31
_diffrn_reflns_theta_min 2.49
_diffrn_standards_decay_% 0.5
_diffrn_standards_interval_time 60
_exptl_absorpt_coefficient_mu 0.401
_exptl_absorpt_correction_T_max 0.9802
_exptl_absorpt_correction_T_min 0.9277
_exptl_absorpt_correction_type empirical
_exptl_absorpt_process_details 'SADABS 2.10 (Bruker 2003)'
_exptl_crystal_colour colorless
_exptl_crystal_density_diffrn 1.484
_exptl_crystal_density_method 'not measured'
_exptl_crystal_description Prism
_exptl_crystal_F_000 832
_exptl_crystal_size_max 0.19
_exptl_crystal_size_mid 0.07
_exptl_crystal_size_min 0.05
_refine_diff_density_max 0.674
_refine_diff_density_min -0.685
_refine_diff_density_rms 0.150
_refine_ls_extinction_method none
_refine_ls_goodness_of_fit_ref 1.168
_refine_ls_hydrogen_treatment constr
_refine_ls_matrix_type full
_refine_ls_number_parameters 226
_refine_ls_number_reflns 4356
_refine_ls_number_restraints 0
_refine_ls_restrained_S_all 1.168
_refine_ls_R_factor_all 0.0870
_refine_ls_R_factor_gt 0.0595
_refine_ls_shift/su_max 0.000
_refine_ls_shift/su_mean 0.000
_refine_ls_structure_factor_coef Fsqd
_refine_ls_weighting_details 'calc w=1/[\s^2^(Fo^2^)+(0.0905P)^2^+4.9203P] where P=(Fo^2^+2Fc^2^)/3'
_refine_ls_weighting_scheme calc
_refine_ls_wR_factor_gt 0.1500
_refine_ls_wR_factor_ref 0.2155
_reflns_number_gt 3437
_reflns_number_total 4356
_reflns_threshold_expression >2sigma(I)
_cod_data_source_file b708268a.txt
_cod_data_source_block compound_10c
_cod_depositor_comments
;
The following automatic conversions were performed:
'_symmetry_cell_setting' value 'Monoclinic' changed to 'monoclinic'
according to '/home/saulius/struct/CIF-dictionaries/cif_core.dic'
dictionary named 'cif_core.dic' version 2.4.1 from 2010-06-29.

Automatic conversion script
Id: cif_fix_enum 1527 2010-12-29 10:47:43Z saulius 
;
_cod_original_sg_symbol_H-M P21/c
_cod_database_code 7102221

loop_
_symmetry_equiv_pos_as_xyz
'x, y, z'
'-x, y+1/2, -z+1/2'
'-x, -y, -z'
'x, -y-1/2, z-1/2'

loop_
_atom_site_label
_atom_site_type_symbol
_atom_site_fract_x
_atom_site_fract_y
_atom_site_fract_z
_atom_site_U_iso_or_equiv
_atom_site_adp_type
_atom_site_occupancy
_atom_site_symmetry_multiplicity
_atom_site_calc_flag
_atom_site_refinement_flags
C1 C 0.4020(4) 0.1899(4) 0.37725(13) 0.0177(7) Uani 1 1 d .
C2 C 0.4959(4) 0.2513(4) 0.42532(13) 0.0167(7) Uani 1 1 d .
H2 H 0.4221 0.2802 0.4511 0.020 Uiso 1 1 calc R
C3 C 0.6072(4) 0.1048(4) 0.44197(12) 0.0146(6) Uani 1 1 d .
H3 H 0.5781 0.0612 0.4743 0.018 Uiso 1 1 calc R
C4 C 0.5713(4) -0.0241(4) 0.39958(13) 0.0177(7) Uani 1 1 d .
C5 C 0.6339(4) 0.0281(5) 0.34909(13) 0.0181(7) Uani 1 1 d .
C6 C 0.5251(4) 0.1787(5) 0.33673(13) 0.0188(7) Uani 1 1 d .
C7 C 0.3804(4) 0.0046(4) 0.39006(12) 0.0165(7) Uani 1 1 d .
C8 C 0.2632(5) -0.2437(5) 0.35167(17) 0.0277(9) Uani 1 1 d .
H8A H 0.2089 -0.2803 0.3205 0.042 Uiso 1 1 calc R
H8B H 0.1932 -0.2606 0.3784 0.042 Uiso 1 1 calc R
H8C H 0.3623 -0.3050 0.3585 0.042 Uiso 1 1 calc R
C9 C 0.1411(5) 0.0087(5) 0.43713(15) 0.0269(9) Uani 1 1 d .
H9A H 0.1073 -0.0221 0.4694 0.040 Uiso 1 1 calc R
H9B H 0.0769 -0.0498 0.4113 0.040 Uiso 1 1 calc R
H9C H 0.1260 0.1249 0.4323 0.040 Uiso 1 1 calc R
C10 C 0.7518(4) 0.3463(4) 0.44667(13) 0.0187(7) Uani 1 1 d .
C11 C 0.7407(5) 0.4073(5) 0.49999(14) 0.0242(8) Uani 1 1 d .
H11A H 0.8408 0.3832 0.5196 0.036 Uiso 1 1 calc R
H11B H 0.6518 0.3532 0.5145 0.036 Uiso 1 1 calc R
H11C H 0.7225 0.5239 0.4996 0.036 Uiso 1 1 calc R
C12 C 0.8922(5) 0.4180(5) 0.42105(16) 0.0262(8) Uani 1 1 d .
H12A H 0.9925 0.3956 0.4408 0.039 Uiso 1 1 calc R
H12B H 0.8778 0.5347 0.4176 0.039 Uiso 1 1 calc R
H12C H 0.8958 0.3693 0.3884 0.039 Uiso 1 1 calc R
C13 C 0.6108(4) -0.1009(5) 0.30586(14) 0.0225(8) Uani 1 1 d .
H13A H 0.5740 -0.2054 0.3184 0.027 Uiso 1 1 calc R
H13B H 0.5320 -0.0625 0.2795 0.027 Uiso 1 1 calc R
C14 C 0.7814(5) -0.1179(5) 0.28626(14) 0.0228(8) Uani 1 1 d .
H14 H 0.7736 -0.1214 0.2495 0.027 Uiso 1 1 calc R
C15 C 0.8667(5) 0.0371(5) 0.30521(14) 0.0237(8) Uani 1 1 d .
H15A H 0.9839 0.0204 0.3096 0.028 Uiso 1 1 calc R
H15B H 0.8441 0.1272 0.2819 0.028 Uiso 1 1 calc R
C16 C 0.8083(6) -0.4087(6) 0.28812(18) 0.0341(10) Uani 1 1 d .
H16A H 0.8729 -0.4964 0.3033 0.051 Uiso 1 1 calc R
H16B H 0.8132 -0.4124 0.2523 0.051 Uiso 1 1 calc R
H16C H 0.6971 -0.4209 0.2961 0.051 Uiso 1 1 calc R
O1 O 0.3013(3) -0.0703(3) 0.34813(9) 0.0200(6) Uani 1 1 d .
O2 O 0.3116(3) -0.0317(3) 0.43453(9) 0.0178(5) Uani 1 1 d .
O3 O 0.5326(3) 0.2707(4) 0.30144(10) 0.0260(6) Uani 1 1 d .
O4 O 0.6037(3) 0.3808(3) 0.41663(9) 0.0194(5) Uani 1 1 d .
O5 O 0.7672(3) 0.1705(3) 0.44636(9) 0.0171(5) Uani 1 1 d .
O6 O 0.8014(3) 0.0708(3) 0.35261(9) 0.0202(6) Uani 1 1 d .
O7 O 0.8699(4) -0.2557(4) 0.30666(11) 0.0285(6) Uani 1 1 d .
Cl1 Cl 0.63155(11) -0.22351(11) 0.41977(4) 0.0234(2) Uani 1 1 d .
Cl2 Cl 0.22767(11) 0.30579(11) 0.35756(3) 0.0213(2) Uani 1 1 d .

loop_
_atom_site_aniso_label
_atom_site_aniso_U_11
_atom_site_aniso_U_22
_atom_site_aniso_U_33
_atom_site_aniso_U_23
_atom_site_aniso_U_13
_atom_site_aniso_U_12
C1 0.0184(17) 0.0175(17) 0.0175(16) 0.0014(13) 0.0030(13) 0.0017(13)
C2 0.0186(17) 0.0153(17) 0.0165(16) 0.0011(12) 0.0044(13) 0.0043(13)
C3 0.0136(15) 0.0139(16) 0.0158(15) 0.0009(12) -0.0025(12) 0.0019(12)
C4 0.0211(18) 0.0133(16) 0.0187(16) -0.0021(13) 0.0012(13) -0.0015(13)
C5 0.0153(16) 0.0209(18) 0.0181(16) -0.0053(13) 0.0010(13) -0.0021(13)
C6 0.0182(17) 0.0222(18) 0.0158(16) -0.0017(13) -0.0002(13) -0.0028(14)
C7 0.0178(17) 0.0168(17) 0.0147(15) 0.0020(12) -0.0006(12) 0.0046(13)
C8 0.024(2) 0.020(2) 0.039(2) -0.0016(16) 0.0003(17) -0.0032(15)
C9 0.024(2) 0.032(2) 0.0253(19) 0.0076(16) 0.0054(15) 0.0062(16)
C10 0.0200(18) 0.0141(17) 0.0217(17) -0.0021(13) -0.0004(14) 0.0032(13)
C11 0.033(2) 0.0180(18) 0.0203(17) -0.0085(14) -0.0068(15) 0.0035(15)
C12 0.024(2) 0.0180(19) 0.037(2) -0.0011(15) 0.0053(16) 0.0032(15)
C13 0.0149(17) 0.030(2) 0.0223(18) -0.0076(15) -0.0006(13) 0.0011(15)
C14 0.0217(19) 0.030(2) 0.0176(16) -0.0044(14) 0.0072(14) 0.0059(15)
C15 0.0196(18) 0.030(2) 0.0225(18) -0.0019(15) 0.0066(14) -0.0004(15)
C16 0.037(2) 0.028(2) 0.036(2) -0.0039(18) -0.0026(19) 0.0020(18)
O1 0.0205(13) 0.0201(13) 0.0191(12) -0.0031(10) -0.0009(10) -0.0037(10)
O2 0.0165(12) 0.0203(13) 0.0166(11) 0.0023(9) 0.0019(9) -0.0007(10)
O3 0.0237(14) 0.0343(16) 0.0201(13) 0.0084(11) 0.0014(11) -0.0007(12)
O4 0.0192(13) 0.0157(13) 0.0227(13) 0.0032(10) -0.0019(10) 0.0016(10)
O5 0.0176(12) 0.0138(12) 0.0195(12) -0.0010(9) -0.0005(9) 0.0033(9)
O6 0.0158(12) 0.0260(14) 0.0192(12) -0.0045(10) 0.0032(10) 0.0020(10)
O7 0.0258(15) 0.0329(16) 0.0264(14) -0.0025(12) 0.0002(11) 0.0043(12)
Cl1 0.0238(5) 0.0141(4) 0.0319(5) 0.0020(3) 0.0002(4) 0.0035(3)
Cl2 0.0181(4) 0.0223(5) 0.0231(4) 0.0047(3) -0.0003(3) 0.0041(3)

loop_
_atom_type_symbol
_atom_type_description
_atom_type_scat_dispersion_real
_atom_type_scat_dispersion_imag
_atom_type_scat_source
C C 0.0033 0.0016 'International Tables Vol C Tables 4.2.6.8 and 6.1.1.4'
H H 0.0000 0.0000 'International Tables Vol C Tables 4.2.6.8 and 6.1.1.4'
O O 0.0106 0.0060 'International Tables Vol C Tables 4.2.6.8 and 6.1.1.4'
Cl Cl 0.1484 0.1585 'International Tables Vol C Tables 4.2.6.8 and 6.1.1.4'

loop_
_geom_angle_atom_site_label_1
_geom_angle_atom_site_label_2
_geom_angle_atom_site_label_3
_geom_angle
C2 C1 C6 107.0(3)
C2 C1 C7 101.0(3)
C6 C1 C7 100.9(3)
C2 C1 Cl2 114.9(2)
C6 C1 Cl2 112.7(2)
C7 C1 Cl2 118.6(3)
O4 C2 C1 112.9(3)
O4 C2 C3 105.0(3)
C1 C2 C3 103.8(3)
O5 C3 C2 104.9(3)
O5 C3 C4 115.9(3)
C2 C3 C4 103.7(3)
C5 C4 C3 113.2(3)
C5 C4 C7 102.3(3)
C3 C4 C7 98.4(3)
C5 C4 Cl1 114.6(3)
C3 C4 Cl1 111.4(2)
C7 C4 Cl1 115.7(2)
O6 C5 C6 111.4(3)
O6 C5 C4 113.5(3)
C6 C5 C4 100.3(3)
O6 C5 C13 106.0(3)
C6 C5 C13 110.0(3)
C4 C5 C13 115.6(3)
O3 C6 C5 126.6(3)
O3 C6 C1 125.9(3)
C5 C6 C1 107.4(3)
O2 C7 O1 113.6(3)
O2 C7 C1 117.0(3)
O1 C7 C1 107.5(3)
O2 C7 C4 107.2(3)
O1 C7 C4 117.3(3)
C1 C7 C4 92.8(3)
O4 C10 O5 105.2(3)
O4 C10 C12 108.5(3)
O5 C10 C12 108.2(3)
O4 C10 C11 110.5(3)
O5 C10 C11 110.0(3)
C12 C10 C11 113.9(3)
C14 C13 C5 104.5(3)
O7 C14 C15 108.6(3)
O7 C14 C13 113.1(3)
C15 C14 C13 102.9(3)
O6 C15 C14 105.0(3)
C7 O1 C8 117.6(3)
C7 O2 C9 117.0(3)
C2 O4 C10 106.2(3)
C3 O5 C10 107.1(3)
C5 O6 C15 108.8(3)
C16 O7 C14 113.6(3)

loop_
_geom_bond_atom_site_label_1
_geom_bond_atom_site_label_2
_geom_bond_distance
C1 C2 1.528(5)
C1 C6 1.541(5)
C1 C7 1.558(5)
C1 Cl2 1.760(4)
C2 O4 1.407(4)
C2 C3 1.545(5)
C3 O5 1.416(4)
C3 C4 1.553(5)
C4 C5 1.540(5)
C4 C7 1.587(5)
C4 Cl1 1.766(4)
C5 O6 1.416(4)
C5 C6 1.536(5)
C5 C13 1.560(5)
C6 O3 1.208(4)
C7 O2 1.386(4)
C7 O1 1.390(4)
C8 O1 1.448(5)
C9 O2 1.446(5)
C10 O4 1.432(4)
C10 O5 1.435(4)
C10 C12 1.504(5)
C10 C11 1.517(5)
C13 C14 1.541(5)
C14 O7 1.421(5)
C14 C15 1.509(6)
C15 O6 1.439(4)
C16 O7 1.418(5)
